data_1511782
loop_
_publ_author_name
'Riley, Erin A.'
'Hess, Chelsea M.'
'Pioquinto, Jan Rey L.'
'Kaminsky, Werner'
'Kahr, Bart'
'Reid, Philip J.'

_publ_section_title
;
 Proton transfer and photoluminescence intermittency of single emitters in
 dyed crystals.
;
_journal_issue 16
_journal_name_full 'The journal of physical chemistry. B'
_journal_page_first 4313
_journal_page_last 4324
_journal_paper_doi 10.1021/jp306392e
_journal_volume 117
_journal_year 2013
_chemical_absolute_configuration ad
_chemical_formula_moiety 'C8 H5 K O4'
_chemical_formula_sum 'C8 H5 K O4'
_chemical_formula_weight 204.22
_chemical_name_common kap20
_chemical_name_systematic
;
 kap20
;
_space_group_IT_number 29
_symmetry_cell_setting orthorhombic
_symmetry_Int_Tables_number 29
_symmetry_space_group_name_Hall 'P 2c -2ac'
_symmetry_space_group_name_H-M 'P c a 21'
_atom_sites_solution_hydrogens geom
_atom_sites_solution_primary direct
_atom_sites_solution_secondary difmap
_audit_conform_dict_location ftp://ftp.iucr.org/pub/cif_core.dic
_audit_conform_dict_name cif_core.dic
_audit_conform_dict_version 2.4
_audit_creation_date 2010-11-05T09:12:25-00:00
_audit_creation_method 'WinGX routine CIF_UPDATE'
_cell_angle_alpha 90
_cell_angle_beta 90
_cell_angle_gamma 90
_cell_formula_units_Z 4
_cell_length_a 9.5955(2)
_cell_length_b 13.2964(3)
_cell_length_c 6.46630(10)
_cell_measurement_reflns_used 300
_cell_measurement_temperature 296(2)
_cell_measurement_theta_max 20
_cell_measurement_theta_min 3
_cell_volume 825.01(3)
_computing_cell_refinement 'SAINT (Bruker, 2007)'
_computing_data_collection 'APEX2 (Bruker, 2007)'
_computing_data_reduction 'SAINT (Bruker, 2007)'
_computing_molecular_graphics 'ORTEP-3 for Windows (Farrugia, 1997)'
_computing_publication_material 'SHELXL-97 (Sheldrick, 1997)'
_computing_structure_refinement 'SHELXL-97 (Sheldrick, 2008)'
_computing_structure_solution 'SHELXS97 (Sheldrick, 1997)'
_diffrn_ambient_temperature 296(2)
_diffrn_measured_fraction_theta_full 0.999
_diffrn_measured_fraction_theta_max 0.99
_diffrn_measurement_device_type 'Bruker APEXII CCD area-detector'
_diffrn_measurement_method '\f and \w scans'
_diffrn_radiation_monochromator graphite
_diffrn_radiation_type MoK\a
_diffrn_radiation_wavelength 0.71073
_diffrn_reflns_av_R_equivalents 0.023
_diffrn_reflns_av_unetI/netI 0.017
_diffrn_reflns_limit_h_max 12
_diffrn_reflns_limit_h_min -12
_diffrn_reflns_limit_k_max 17
_diffrn_reflns_limit_k_min -17
_diffrn_reflns_limit_l_max 8
_diffrn_reflns_limit_l_min -8
_diffrn_reflns_number 12448
_diffrn_reflns_theta_full 25
_diffrn_reflns_theta_max 28.54
_diffrn_reflns_theta_min 2.62
_diffrn_source 'fine-focus sealed tube'
_exptl_absorpt_coefficient_mu 0.618
_exptl_absorpt_correction_T_max 0.9408
_exptl_absorpt_correction_T_min 0.7901
_exptl_absorpt_correction_type multi-scan
_exptl_absorpt_process_details '(SADABS; Bruker, 2007)'
_exptl_crystal_colour colorless
_exptl_crystal_density_diffrn 1.644
_exptl_crystal_density_method 'not measured'
_exptl_crystal_description block
_exptl_crystal_F_000 416
_exptl_crystal_size_max 0.4
_exptl_crystal_size_mid 0.3
_exptl_crystal_size_min 0.1
_refine_diff_density_max 0.219
_refine_diff_density_min -0.265
_refine_diff_density_rms 0.036
_refine_ls_abs_structure_details 'Flack H D (1983), Acta Cryst. A39, 876-881'
_refine_ls_abs_structure_Flack 1.01(4)
_refine_ls_extinction_method none
_refine_ls_goodness_of_fit_ref 1.053
_refine_ls_hydrogen_treatment mixed
_refine_ls_matrix_type full
_refine_ls_number_parameters 139
_refine_ls_number_reflns 2062
_refine_ls_number_restraints 1
_refine_ls_restrained_S_all 1.052
_refine_ls_R_factor_all 0.026
_refine_ls_R_factor_gt 0.0236
_refine_ls_shift/su_max 0.019
_refine_ls_shift/su_mean 0.003
_refine_ls_structure_factor_coef Fsqd
_refine_ls_weighting_details 'calc w=1/[\s^2^(Fo^2^)+(0.0366P)^2^+0.0926P] where P=(Fo^2^+2Fc^2^)/3'
_refine_ls_weighting_scheme calc
_refine_ls_wR_factor_gt 0.0602
_refine_ls_wR_factor_ref 0.0618
_reflns_number_gt 1962
_reflns_number_total 2062
_reflns_threshold_expression >2\s(I)
_cod_data_source_file jp306392e_si_003.cif
_cod_data_source_block kap20_0ma
_cod_database_code 1511782

loop_
_symmetry_equiv_pos_as_xyz
'x, y, z'
'-x, -y, z+1/2'
'-x+1/2, y, z+1/2'
'x+1/2, -y, z'

loop_
_atom_site_label
_atom_site_type_symbol
_atom_site_fract_x
_atom_site_fract_y
_atom_site_fract_z
_atom_site_U_iso_or_equiv
_atom_site_adp_type
_atom_site_occupancy
_atom_site_symmetry_multiplicity
_atom_site_calc_flag
C1 C 0.44103(15) 0.21087(11) 0.2976(2) 0.0275(3) Uani 1 1 d
C2 C 0.43649(18) 0.11539(13) 0.2103(3) 0.0358(3) Uani 1 1 d
C3 C 0.5470(2) 0.04927(13) 0.2354(3) 0.0394(4) Uani 1 1 d
C4 C 0.66260(19) 0.07963(13) 0.3470(3) 0.0382(4) Uani 1 1 d
C5 C 0.66899(15) 0.17470(12) 0.4311(3) 0.0324(3) Uani 1 1 d
C6 C 0.55803(14) 0.24138(11) 0.4086(2) 0.0254(3) Uani 1 1 d
C7 C 0.56860(12) 0.34265(10) 0.5117(3) 0.0259(3) Uani 1 1 d
C8 C 0.32193(16) 0.28235(12) 0.2670(2) 0.0288(3) Uani 1 1 d
O1 O 0.49977(11) 0.35610(8) 0.67661(18) 0.0327(2) Uani 1 1 d
O2 O 0.64480(11) 0.40689(8) 0.4313(2) 0.0370(3) Uani 1 1 d
O3 O 0.20174(13) 0.23718(9) 0.2539(2) 0.0370(3) Uani 1 1 d
O4 O 0.33886(12) 0.37271(8) 0.2551(2) 0.0401(3) Uani 1 1 d
K001 K 0.59889(3) 0.46117(2) 0.02401(6) 0.03671(10) Uani 1 1 d
H2 H 0.359(2) 0.0973(14) 0.134(4) 0.040(5) Uiso 1 1 d
H3 H 0.540(2) -0.0134(19) 0.178(4) 0.049(6) Uiso 1 1 d
H1 H 0.139(3) 0.2715(19) 0.245(4) 0.058(8) Uiso 1 1 d
H4 H 0.737(2) 0.0316(12) 0.359(3) 0.035(5) Uiso 1 1 d
H5 H 0.748(2) 0.1966(11) 0.504(3) 0.035(4) Uiso 1 1 d

loop_
_atom_site_aniso_label
_atom_site_aniso_U_11
_atom_site_aniso_U_22
_atom_site_aniso_U_33
_atom_site_aniso_U_23
_atom_site_aniso_U_13
_atom_site_aniso_U_12
C1 0.0278(7) 0.0298(7) 0.0250(7) 0.0010(6) -0.0002(6) 0.0001(5)
C2 0.0415(8) 0.0337(8) 0.0321(8) -0.0017(6) -0.0037(7) -0.0043(7)
C3 0.0533(11) 0.0289(8) 0.0359(9) -0.0028(7) 0.0047(8) 0.0035(7)
C4 0.0413(8) 0.0388(9) 0.0346(8) 0.0046(7) 0.0062(7) 0.0133(7)
C5 0.0273(7) 0.0401(8) 0.0297(7) 0.0038(7) -0.0002(6) 0.0050(6)
C6 0.0247(6) 0.0303(7) 0.0211(6) 0.0022(5) 0.0030(6) -0.0001(5)
C7 0.0196(5) 0.0326(7) 0.0254(6) 0.0023(7) -0.0050(6) -0.0007(4)
C8 0.0281(7) 0.0326(8) 0.0256(7) -0.0020(6) -0.0052(5) 0.0006(5)
O1 0.0324(5) 0.0375(6) 0.0281(5) -0.0046(5) 0.0037(4) -0.0031(4)
O2 0.0314(5) 0.0386(6) 0.0410(6) 0.0031(6) 0.0013(5) -0.0104(5)
O3 0.0273(5) 0.0383(6) 0.0455(7) 0.0042(5) -0.0081(5) -0.0010(5)
O4 0.0367(6) 0.0307(6) 0.0530(7) 0.0002(5) -0.0111(5) -0.0002(4)
K001 0.03760(16) 0.04223(18) 0.03028(16) 0.00101(17) 0.00159(16) 0.01329(13)

loop_
_atom_type_symbol
_atom_type_description
_atom_type_scat_dispersion_real
_atom_type_scat_dispersion_imag
_atom_type_scat_source
C C 0.0033 0.0016 'International Tables Vol C Tables 4.2.6.8 and 6.1.1.4'
H H 0 0 'International Tables Vol C Tables 4.2.6.8 and 6.1.1.4'
O O 0.0106 0.006 'International Tables Vol C Tables 4.2.6.8 and 6.1.1.4'
K K 0.2009 0.2494 'International Tables Vol C Tables 4.2.6.8 and 6.1.1.4'

loop_
_geom_angle_atom_site_label_1
_geom_angle_atom_site_label_2
_geom_angle_atom_site_label_3
_geom_angle
_geom_angle_site_symmetry_1
_geom_angle_site_symmetry_3
C2 C1 C6 120.03(14) . .
C2 C1 C8 120.11(13) . .
C6 C1 C8 119.84(13) . .
C3 C2 C1 120.48(16) . .
C3 C2 H2 121.0(12) . .
C1 C2 H2 118.6(12) . .
C4 C3 C2 119.29(16) . .
C4 C3 H3 122.4(14) . .
C2 C3 H3 118.4(14) . .
C5 C4 C3 120.63(15) . .
C5 C4 H4 122.8(12) . .
C3 C4 H4 116.6(12) . .
C4 C5 C6 120.58(15) . .
C4 C5 H5 121.2(10) . .
C6 C5 H5 118.2(10) . .
C1 C6 C5 118.98(14) . .
C1 C6 C7 122.88(12) . .
C5 C6 C7 118.12(12) . .
O2 C7 O1 124.31(14) . .
O2 C7 C6 118.04(14) . .
O1 C7 C6 117.64(12) . .
O2 C7 K001 74.55(8) . 2_665
O1 C7 K001 65.46(8) . 2_665
C6 C7 K001 137.48(8) . 2_665
O2 C7 K001 43.12(8) . .
O1 C7 K001 136.90(9) . .
C6 C7 K001 90.51(9) . .
K001 C7 K001 71.76(3) 2_665 .
O4 C8 O3 124.76(15) . .
O4 C8 C1 122.23(14) . .
O3 C8 C1 113.01(13) . .
C7 O1 K001 90.13(9) . 2_665
C7 O1 K001 124.49(9) . 1_556
K001 O1 K001 87.97(3) 2_665 1_556
C7 O2 K001 130.15(10) . 3_655
C7 O2 K001 119.06(10) . .
K001 O2 K001 107.11(4) 3_655 .
C7 O2 K001 81.87(8) . 2_665
K001 O2 K001 121.68(4) 3_655 2_665
K001 O2 K001 85.01(3) . 2_665
C8 O3 H1 115.5(19) . .
C8 O4 K001 138.56(11) . 2_665
C8 O4 K001 120.48(10) . .
K001 O4 K001 80.49(3) 2_665 .
O2 K001 O2 89.80(3) 3_654 .
O2 K001 O1 129.55(4) 3_654 2_664
O2 K001 O1 86.82(4) . 2_664
O2 K001 O1 89.88(4) 3_654 1_554
O2 K001 O1 133.24(3) . 1_554
O1 K001 O1 126.94(3) 2_664 1_554
O2 K001 O4 83.03(4) 3_654 2_664
O2 K001 O4 138.03(4) . 2_664
O1 K001 O4 67.35(3) 2_664 2_664
O1 K001 O4 88.21(4) 1_554 2_664
O2 K001 O2 147.95(4) 3_654 2_664
O2 K001 O2 118.00(4) . 2_664
O1 K001 O2 44.98(3) 2_664 2_664
O1 K001 O2 82.33(3) 1_554 2_664
O4 K001 O2 65.76(3) 2_664 2_664
O2 K001 C7 135.84(4) 3_654 2_664
O2 K001 C7 109.28(4) . 2_664
O1 K001 C7 24.41(4) 2_664 2_664
O1 K001 C7 103.00(4) 1_554 2_664
O4 K001 C7 55.89(4) 2_664 2_664
O2 K001 C7 23.59(3) 2_664 2_664
O2 K001 O4 138.49(3) 3_654 .
O2 K001 O4 64.87(3) . .
O1 K001 O4 83.57(3) 2_664 .
O1 K001 O4 85.72(3) 1_554 .
O4 K001 O4 137.874(19) 2_664 .
O2 K001 O4 72.12(3) 2_664 .
C7 K001 O4 85.09(3) 2_664 .
O2 K001 C7 99.07(3) 3_654 .
O2 K001 C7 17.83(3) . .
O1 K001 C7 92.57(3) 2_664 .
O1 K001 C7 117.60(3) 1_554 .
O4 K001 C7 154.01(4) 2_664 .
O2 K001 C7 112.13(3) 2_664 .
C7 K001 C7 111.05(5) 2_664 .
O4 K001 C7 48.92(3) . .
O2 K001 K001 109.84(3) 3_654 2_664
O2 K001 K001 159.83(3) . 2_664
O1 K001 K001 84.10(3) 2_664 2_664
O1 K001 K001 45.77(2) 1_554 2_664
O4 K001 K001 52.72(3) 2_664 2_664
O2 K001 K001 45.12(3) 2_664 2_664
C7 K001 K001 59.77(3) 2_664 2_664
O4 K001 K001 96.17(2) . 2_664
C7 K001 K001 145.03(2) . 2_664
O2 K001 K001 135.90(3) 3_654 2_665
O2 K001 K001 49.86(2) . 2_665
O1 K001 K001 46.26(2) 2_664 2_665
O1 K001 K001 129.14(3) 1_554 2_665
O4 K001 K001 113.60(3) 2_664 2_665
O2 K001 K001 68.19(3) 2_664 2_665
C7 K001 K001 62.59(3) 2_664 2_665
O4 K001 K001 46.79(2) . 2_665
C7 K001 K001 48.47(2) . 2_665
K001 K001 K001 112.495(15) 2_664 2_665
O2 K001 K001 62.98(3) 3_654 3_655
O2 K001 K001 35.40(2) . 3_655
O1 K001 K001 87.89(2) 2_664 3_655
O1 K001 K001 145.16(2) 1_554 3_655
O4 K001 K001 108.15(3) 2_664 3_655
O2 K001 K001 132.28(2) 2_664 3_655
C7 K001 K001 111.68(3) 2_664 3_655
O4 K001 K001 100.16(2) . 3_655
C7 K001 K001 52.497(19) . 3_655
K001 K001 K001 160.876(13) 2_664 3_655
K001 K001 K001 72.958(2) 2_665 3_655

loop_
_geom_bond_atom_site_label_1
_geom_bond_atom_site_label_2
_geom_bond_distance
_geom_bond_site_symmetry_2
C1 C2 1.390(2) .
C1 C6 1.393(2) .
C1 C8 1.499(2) .
C2 C3 1.387(3) .
C2 H2 0.93(2) .
C3 C4 1.383(3) .
C3 H3 0.92(3) .
C4 C5 1.377(2) .
C4 H4 0.964(19) .
C5 C6 1.393(2) .
C5 H5 0.94(2) .
C6 C7 1.506(2) .
C7 O2 1.2389(18) .
C7 O1 1.267(2) .
C7 K001 3.0649(13) 2_665
C7 K001 3.5376(17) .
C8 O4 1.215(2) .
C8 O3 1.3031(18) .
O1 K001 2.7880(12) 2_665
O1 K001 2.8111(11) 1_556
O2 K001 2.6323(11) 3_655
O2 K001 2.7660(14) .
O2 K001 2.9841(12) 2_665
O3 H1 0.76(3) .
O4 K001 2.8737(12) 2_665
O4 K001 3.1373(13) .
K001 O2 2.6323(11) 3_654
K001 O1 2.7880(12) 2_664
K001 O1 2.8111(11) 1_554
K001 O4 2.8737(12) 2_664
K001 O2 2.9841(12) 2_664
K001 C7 3.0649(13) 2_664
K001 K001 3.8886(3) 2_664
K001 K001 3.8886(3) 2_665
K001 K001 4.3432(4) 3_655
